data_2204954
loop_
_publ_author_name
'Bruno, Giuseppe'
'Rotondo, Archimede'
'Nicol\'o, Francesco'
'Foti, Francesco'
'Grassi, Giovanni'
'Risitano, Francesco'

_publ_section_title
;
 3-Bromo-1,4-diphenyl-1,2,7,9-tetraazaspiro[5.4]dec-2-ene-6,8,10-trione
 acetone solvate
;
_journal_issue 1
_journal_name_full 'Acta Crystallographica Section E'
_journal_page_first o142
_journal_page_last o144
_journal_paper_doi 10.1107/S1600536804032829
_journal_volume 61
_journal_year 2005
_chemical_formula_iupac 'C18 H13 Br N4 O3 , C2 H6 O'
_chemical_formula_moiety 'C18 H13 Br N4 O3 , C2 H6 O'
_chemical_formula_sum 'C20 H19 Br N4 O4'
_chemical_formula_weight 459.3
_chemical_name_systematic
;
3-Bromo-1,4-diphenyl-1,2,7,9-tetraazaspiro[5.4]dec-2-ene-6,8,10-trione
acetone solvate
;
_space_group_IT_number 2
_symmetry_cell_setting triclinic
_symmetry_space_group_name_Hall '-P 1'
_symmetry_space_group_name_H-M 'P -1'
_audit_creation_method 'WinGX routine CIF_UPDATE'
_cell_angle_alpha 71.32(3)
_cell_angle_beta 86.159(13)
_cell_angle_gamma 87.84(3)
_cell_formula_units_Z 4
_cell_length_a 12.027(4)
_cell_length_b 13.380(5)
_cell_length_c 13.416(3)
_cell_measurement_reflns_used 27
_cell_measurement_temperature 571(2)
_cell_measurement_theta_max 18.04
_cell_measurement_theta_min 3.41
_cell_volume 2040.3(12)
_computing_cell_refinement XSCANS
_computing_data_collection 'XSCANS (Siemens, 1989)'
_computing_data_reduction 'XPREPW (Bruker, 1997)'
_computing_molecular_graphics 'XPW (Bruker, 1997)'
_computing_publication_material
;PARST97 (Nardelli, 1995) and WinGX-PC (Version 1.6.4.05; Farrugia,
1999)
;
_computing_structure_refinement 'SHELXL97 (Sheldrick, 1997)'
_computing_structure_solution 'SIR97 (Altomare <i>et al.</i>, 1994)'
_diffrn_measured_fraction_theta_full 0.988
_diffrn_measured_fraction_theta_max 0.988
_diffrn_measurement_device_type 'Bruker P4'
_diffrn_measurement_method \w
_diffrn_radiation_type MoK\a
_diffrn_radiation_wavelength 0.71073
_diffrn_reflns_av_R_equivalents 0.0194
_diffrn_reflns_limit_h_max 1
_diffrn_reflns_limit_h_min -14
_diffrn_reflns_limit_k_max 16
_diffrn_reflns_limit_k_min -16
_diffrn_reflns_limit_l_max 16
_diffrn_reflns_limit_l_min -16
_diffrn_reflns_number 8832
_diffrn_reflns_theta_full 25.68
_diffrn_reflns_theta_max 25.68
_diffrn_reflns_theta_min 1.87
_diffrn_standards_decay_% 0
_diffrn_standards_interval_count 197
_diffrn_standards_number 3
_exptl_absorpt_coefficient_mu 2.049
_exptl_absorpt_correction_T_max 0.5838
_exptl_absorpt_correction_T_min 0.4837
_exptl_absorpt_correction_type '\y scan'
_exptl_absorpt_process_details '(North <i>et al.</i>, 1968)'
_exptl_crystal_colour colourless
_exptl_crystal_density_diffrn 1.495
_exptl_crystal_density_method none
_exptl_crystal_description prism
_exptl_crystal_F_000 936
_exptl_crystal_size_max 0.4
_exptl_crystal_size_mid 0.38
_exptl_crystal_size_min 0.26
_refine_diff_density_max 1.096
_refine_diff_density_min -0.79
_refine_ls_extinction_coef 0.0028(5)
_refine_ls_extinction_expression Fc^*^=kFc[1+0.001xFc^2^\l^3^/sin(2\q)]^-1/4^
_refine_ls_extinction_method 'SHELXL97 (Sheldrick, 1997)'
_refine_ls_goodness_of_fit_ref 1.024
_refine_ls_hydrogen_treatment constr
_refine_ls_matrix_type full
_refine_ls_number_parameters 526
_refine_ls_number_reflns 7668
_refine_ls_number_restraints 1
_refine_ls_restrained_S_all 1.025
_refine_ls_R_factor_gt 0.056
_refine_ls_shift/su_max 0.002
_refine_ls_structure_factor_coef Fsqd
_refine_ls_weighting_details 'calc w = 1/[\s^2^(Fo^2^)+(0.0501P)^2^+3.1246P] where P=(Fo^2^+2Fc^2^)/3'
_refine_ls_weighting_scheme calc
_refine_ls_wR_factor_ref 0.1413
_reflns_number_gt 4687
_reflns_number_total 7668
_reflns_threshold_expression I>2\s(I)
_cod_data_source_file rz6025.cif
_cod_data_source_block I
_cod_depositor_comments
;
The following automatic conversions were performed:
'_symmetry_cell_setting' value 'Triclinic' changed to 'triclinic'
according to '/home/saulius/struct/CIF-dictionaries/cif_core.dic'
dictionary named 'cif_core.dic' version 2.4.1 from 2010-06-29.

Automatic conversion script
Id: cif_fix_enum 1527 2010-12-29 10:47:43Z saulius 

The following automatic conversions were performed:

'_symmetry_cell_setting' value 'Triclinic' changed to 'triclinic'
according to /home/saulius/struct/CIF-dictionaries/cif_core.dic
dictionary named 'cif_core.dic' version 2.4.1 from 2010-06-29.

Automatic conversion script
Id: cif_fix_values 1715 2011-07-08 13:25:40Z adriana 
;
_cod_database_code 2204954
_cod_database_fobs_code 2204954

loop_
_symmetry_equiv_pos_as_xyz
'x, y, z'
'-x, -y, -z'

loop_
_atom_site_label
_atom_site_fract_x
_atom_site_fract_y
_atom_site_fract_z
_atom_site_U_iso_or_equiv
_atom_site_adp_type
_atom_site_calc_flag
_atom_site_refinement_flags
_atom_site_occupancy
_atom_site_type_symbol
Br1A 0.40708(5) 0.57424(5) 0.14171(5) 0.0853(3) Uani d . 1 Br
O1A 0.5322(3) 0.3198(3) 0.5256(3) 0.0588(9) Uani d . 1 O
O2A 0.3321(3) 0.0351(3) 0.5499(3) 0.0756(12) Uani d . 1 O
O3A 0.5342(3) 0.1859(3) 0.2471(3) 0.0559(9) Uani d . 1 O
C1A 0.4907(4) 0.2661(4) 0.4821(4) 0.0388(10) Uani d . 1 C
N2A 0.4254(3) 0.1821(3) 0.5351(3) 0.0410(9) Uani d . 1 N
H2A 0.4054 0.1757 0.5996 0.049 Uiso calc R 1 H
C3A 0.3887(4) 0.1076(4) 0.4968(4) 0.0464(12) Uani d . 1 C
N4A 0.4237(3) 0.1166(3) 0.3946(3) 0.0464(10) Uani d . 1 N
H4A 0.4003 0.0701 0.3695 0.056 Uiso calc R 1 H
C5A 0.4918(4) 0.1920(4) 0.3295(4) 0.0408(11) Uani d . 1 C
C6A 0.4998(3) 0.2906(3) 0.3626(3) 0.0384(10) Uani d . 1 C
N7A 0.5994(3) 0.3497(3) 0.3161(3) 0.0514(11) Uani d . 1 N
N8A 0.5776(3) 0.4442(3) 0.2402(3) 0.0534(11) Uani d . 1 N
C9A 0.4724(4) 0.4557(4) 0.2355(4) 0.0532(13) Uani d . 1 C
C10A 0.4020(4) 0.3684(3) 0.3087(3) 0.0405(11) Uani d . 1 C
H10A 0.362 0.3355 0.2663 0.049 Uiso calc R 1 H
C11A 0.3186(3) 0.4019(3) 0.3817(3) 0.0386(10) Uani d . 1 C
C12A 0.3416(4) 0.4799(4) 0.4243(4) 0.0488(12) Uani d . 1 C
H12A 0.4096 0.5139 0.4067 0.059 Uiso calc R 1 H
C13A 0.2657(5) 0.5079(4) 0.4923(4) 0.0601(14) Uani d . 1 C
H13A 0.2824 0.5604 0.5204 0.072 Uiso calc R 1 H
C14A 0.1653(5) 0.4585(5) 0.5187(4) 0.0636(15) Uani d . 1 C
H14A 0.114 0.4774 0.5649 0.076 Uiso calc R 1 H
C15A 0.1400(4) 0.3816(5) 0.4775(4) 0.0613(15) Uani d . 1 C
H15A 0.0716 0.3484 0.4958 0.074 Uiso calc R 1 H
C16A 0.2159(4) 0.3528(4) 0.4086(4) 0.0486(12) Uani d . 1 C
H16A 0.1982 0.3007 0.3804 0.058 Uiso calc R 1 H
C17A 0.7087(4) 0.3153(4) 0.3370(4) 0.0403(11) Uani d . 1 C
C18A 0.7972(4) 0.3811(4) 0.2907(4) 0.0509(13) Uani d . 1 C
H18A 0.7844 0.4485 0.2445 0.061 Uiso calc R 1 H
C19A 0.9057(4) 0.3448(5) 0.3142(5) 0.0631(15) Uani d . 1 C
H19A 0.965 0.3892 0.2839 0.076 Uiso calc R 1 H
C20A 0.9270(4) 0.2458(5) 0.3805(4) 0.0594(14) Uani d . 1 C
H20A 1 0.2228 0.3945 0.071 Uiso calc R 1 H
C21A 0.8398(4) 0.1804(4) 0.4264(4) 0.0520(13) Uani d . 1 C
H21A 0.854 0.1129 0.4716 0.062 Uiso calc R 1 H
C22A 0.7311(4) 0.2141(4) 0.4062(4) 0.0459(12) Uani d . 1 C
H22A 0.6726 0.1695 0.4386 0.055 Uiso calc R 1 H
Br1B 1.08077(5) 0.08684(5) 0.63063(5) 0.0677(2) Uani d . 1 Br
O1B 0.6316(3) 0.0522(3) 0.6749(3) 0.0495(8) Uani d . 1 O
O2B 0.5260(3) 0.1296(3) 0.9702(3) 0.0775(12) Uani d . 1 O
O3B 0.8586(3) -0.0363(3) 0.9653(3) 0.0529(9) Uani d . 1 O
C1B 0.6562(4) 0.0555(3) 0.7601(4) 0.0378(10) Uani d . 1 C
N2B 0.5828(3) 0.0932(3) 0.8215(3) 0.0486(10) Uani d . 1 N
H2B 0.5204 0.1181 0.7952 0.058 Uiso calc R 1 H
C3B 0.5981(4) 0.0958(4) 0.9216(4) 0.0484(12) Uani d . 1 C
N4B 0.6983(3) 0.0571(3) 0.9620(3) 0.0454(10) Uani d . 1 N
H4B 0.7104 0.0632 1.0222 0.055 Uiso calc R 1 H
C5B 0.7814(4) 0.0100(4) 0.9173(3) 0.0393(10) Uani d . 1 C
C6B 0.7728(3) 0.0244(3) 0.7998(3) 0.0355(10) Uani d . 1 C
N7B 0.8144(3) -0.0706(3) 0.7751(3) 0.0436(9) Uani d . 1 N
N8B 0.9211(3) -0.0574(3) 0.7276(3) 0.0493(10) Uani d . 1 N
C9B 0.9460(4) 0.0390(4) 0.7041(4) 0.0467(12) Uani d . 1 C
C10B 0.8564(4) 0.1117(4) 0.7296(3) 0.0411(11) Uani d . 1 C
H10B 0.8206 0.149 0.664 0.049 Uiso calc R 1 H
C11B 0.8956(4) 0.1937(3) 0.7737(4) 0.0405(11) Uani d . 1 C
C12B 0.8530(5) 0.2954(4) 0.7360(4) 0.0597(14) Uani d . 1 C
H12B 0.7982 0.311 0.6873 0.072 Uiso calc R 1 H
C13B 0.8915(5) 0.3735(4) 0.7704(5) 0.0732(17) Uani d . 1 C
H13B 0.8635 0.442 0.7435 0.088 Uiso calc R 1 H
C14B 0.9703(5) 0.3521(4) 0.8434(5) 0.0662(16) Uani d . 1 C
H14B 0.9951 0.4053 0.8667 0.079 Uiso calc R 1 H
C15B 1.0129(4) 0.2503(4) 0.8825(4) 0.0541(13) Uani d . 1 C
H15B 1.0664 0.2349 0.9324 0.065 Uiso calc R 1 H
C16B 0.9760(4) 0.1722(4) 0.8475(4) 0.0471(12) Uani d . 1 C
H16B 1.0053 0.1041 0.8736 0.056 Uiso calc R 1 H
C17B 0.7867(4) -0.1741(4) 0.8397(4) 0.0438(11) Uani d . 1 C
C18B 0.8610(5) -0.2574(4) 0.8481(4) 0.0607(14) Uani d . 1 C
H18B 0.9306 -0.2458 0.8121 0.073 Uiso calc R 1 H
C19B 0.8317(6) -0.3578(4) 0.9099(5) 0.0781(19) Uani d . 1 C
H19B 0.8819 -0.4135 0.915 0.094 Uiso calc R 1 H
C20B 0.7296(6) -0.3773(5) 0.9644(5) 0.0810(19) Uani d . 1 C
H20B 0.7107 -0.4452 1.0065 0.097 Uiso calc R 1 H
C21B 0.6556(5) -0.2935(5) 0.9549(5) 0.0702(16) Uani d . 1 C
H21B 0.5861 -0.3052 0.9911 0.084 Uiso calc R 1 H
C22B 0.6834(4) -0.1935(4) 0.8931(4) 0.0549(13) Uani d . 1 C
H22B 0.6323 -0.1382 0.887 0.066 Uiso calc R 1 H
O01A 0.3614(3) 0.1293(2) 0.7526(2) 0.0471(8) Uani d . 1 O
H01A 0.3342 0.0705 0.7718 0.071 Uiso calc R 1 H
C02A 0.2901(5) 0.1996(5) 0.7893(6) 0.083(2) Uani d D 1 C
H02A 0.2811 0.1731 0.8656 0.125 Uiso calc R 1 H
H02B 0.2172 0.2029 0.7615 0.125 Uiso calc R 1 H
C03A 0.3359(8) 0.3041(5) 0.7568(6) 0.119(3) Uani d D 1 C
H03A 0.2833 0.3517 0.7757 0.178 Uiso calc R 1 H
H03B 0.3512 0.3278 0.6818 0.178 Uiso calc R 1 H
H03C 0.4038 0.3024 0.7912 0.178 Uiso calc R 1 H
O01B 0.7108(3) 0.0800(3) 0.1625(3) 0.0558(9) Uani d . 1 O
H01B 0.6558 0.104 0.1872 0.084 Uiso calc R 1 H
C02B 0.8044(5) 0.1478(5) 0.1523(5) 0.0742(17) Uani d D 1 C
H02C 0.8696 0.118 0.1249 0.111 Uiso calc R 1 H
H02D 0.8199 0.1504 0.2214 0.111 Uiso calc R 1 H
C03B 0.7839(6) 0.2561(5) 0.0817(5) 0.090(2) Uani d D 1 C
H03E 0.8483 0.2981 0.077 0.135 Uiso calc R 1 H
H03D 0.7206 0.2867 0.1094 0.135 Uiso calc R 1 H
H03F 0.7697 0.2541 0.0128 0.135 Uiso calc R 1 H

loop_
_atom_site_aniso_label
_atom_site_aniso_U_11
_atom_site_aniso_U_22
_atom_site_aniso_U_33
_atom_site_aniso_U_12
_atom_site_aniso_U_13
_atom_site_aniso_U_23
Br1A 0.0654(4) 0.0705(4) 0.0848(5) 0.0068(3) 0.0051(3) 0.0217(3)
O1A 0.060(2) 0.063(2) 0.066(2) -0.0099(19) -0.0121(18) -0.035(2)
O2A 0.085(3) 0.067(3) 0.073(3) -0.038(2) 0.028(2) -0.023(2)
O3A 0.054(2) 0.073(2) 0.0438(19) 0.0048(18) 0.0096(16) -0.0251(18)
C1A 0.032(2) 0.040(3) 0.045(3) 0.001(2) -0.004(2) -0.014(2)
N2A 0.044(2) 0.048(2) 0.033(2) -0.0062(18) 0.0035(17) -0.0157(18)
C3A 0.045(3) 0.045(3) 0.050(3) -0.009(2) 0.009(2) -0.017(2)
N4A 0.052(2) 0.045(2) 0.049(2) -0.0151(19) 0.0084(19) -0.0253(19)
C5A 0.034(2) 0.045(3) 0.045(3) 0.000(2) 0.002(2) -0.017(2)
C6A 0.030(2) 0.038(3) 0.045(3) -0.0055(19) 0.0040(19) -0.012(2)
N7A 0.031(2) 0.046(2) 0.066(3) -0.0067(18) 0.0048(19) -0.002(2)
N8A 0.042(2) 0.046(2) 0.061(3) -0.0015(19) 0.007(2) -0.002(2)
C9A 0.048(3) 0.047(3) 0.051(3) 0.001(2) 0.007(2) 0.002(2)
C10A 0.034(2) 0.041(3) 0.046(3) -0.002(2) 0.000(2) -0.013(2)
C11A 0.032(2) 0.036(2) 0.045(3) 0.0007(19) -0.002(2) -0.010(2)
C12A 0.042(3) 0.046(3) 0.060(3) -0.006(2) 0.000(2) -0.020(2)
C13A 0.063(4) 0.057(3) 0.068(4) 0.006(3) -0.005(3) -0.032(3)
C14A 0.053(3) 0.073(4) 0.067(4) 0.010(3) 0.010(3) -0.030(3)
C15A 0.035(3) 0.074(4) 0.073(4) -0.003(3) 0.014(3) -0.023(3)
C16A 0.037(3) 0.044(3) 0.064(3) -0.008(2) -0.002(2) -0.017(2)
C17A 0.031(2) 0.046(3) 0.048(3) -0.004(2) 0.005(2) -0.021(2)
C18A 0.042(3) 0.050(3) 0.060(3) -0.010(2) 0.008(2) -0.019(3)
C19A 0.037(3) 0.075(4) 0.079(4) -0.018(3) 0.015(3) -0.028(3)
C20A 0.037(3) 0.075(4) 0.071(4) 0.001(3) 0.000(3) -0.032(3)
C21A 0.049(3) 0.059(3) 0.054(3) 0.004(3) -0.006(2) -0.027(3)
C22A 0.037(3) 0.051(3) 0.053(3) -0.009(2) 0.000(2) -0.020(2)
Br1B 0.0465(3) 0.0830(4) 0.0679(4) -0.0114(3) 0.0205(3) -0.0197(3)
O1B 0.053(2) 0.056(2) 0.047(2) -0.0014(16) -0.0110(16) -0.0258(17)
O2B 0.062(2) 0.112(3) 0.065(2) 0.029(2) 0.006(2) -0.043(2)
O3B 0.046(2) 0.060(2) 0.047(2) 0.0061(17) -0.0134(16) -0.0073(16)
C1B 0.037(2) 0.037(2) 0.041(3) -0.001(2) -0.002(2) -0.014(2)
N2B 0.034(2) 0.069(3) 0.045(2) 0.010(2) -0.0052(18) -0.022(2)
C3B 0.045(3) 0.059(3) 0.044(3) 0.007(2) 0.003(2) -0.021(2)
N4B 0.043(2) 0.063(3) 0.034(2) 0.004(2) -0.0034(18) -0.0212(19)
C5B 0.034(2) 0.042(3) 0.040(3) -0.005(2) -0.001(2) -0.010(2)
C6B 0.033(2) 0.039(2) 0.034(2) 0.0013(19) -0.0001(19) -0.0114(19)
N7B 0.041(2) 0.042(2) 0.048(2) -0.0003(18) 0.0114(18) -0.0170(18)
N8B 0.040(2) 0.055(3) 0.052(2) 0.002(2) 0.0116(19) -0.019(2)
C9B 0.037(3) 0.056(3) 0.044(3) 0.000(2) 0.007(2) -0.014(2)
C10B 0.036(2) 0.046(3) 0.037(2) -0.002(2) 0.002(2) -0.009(2)
C11B 0.034(2) 0.039(3) 0.046(3) -0.001(2) 0.003(2) -0.010(2)
C12B 0.060(3) 0.044(3) 0.069(4) 0.007(3) -0.015(3) -0.009(3)
C13B 0.075(4) 0.034(3) 0.102(5) -0.001(3) -0.007(4) -0.010(3)
C14B 0.066(4) 0.055(4) 0.085(4) -0.010(3) 0.005(3) -0.034(3)
C15B 0.047(3) 0.057(3) 0.064(3) -0.006(3) -0.004(3) -0.027(3)
C16B 0.039(3) 0.045(3) 0.055(3) 0.004(2) -0.004(2) -0.014(2)
C17B 0.043(3) 0.045(3) 0.044(3) -0.001(2) 0.003(2) -0.017(2)
C18B 0.058(3) 0.052(3) 0.070(4) 0.002(3) 0.011(3) -0.019(3)
C19B 0.092(5) 0.044(3) 0.090(5) 0.017(3) 0.000(4) -0.014(3)
C20B 0.114(6) 0.051(4) 0.071(4) -0.011(4) 0.003(4) -0.010(3)
C21B 0.080(4) 0.060(4) 0.065(4) -0.019(3) 0.014(3) -0.014(3)
C22B 0.049(3) 0.050(3) 0.062(3) -0.001(2) 0.007(3) -0.015(3)
O01A 0.0435(18) 0.052(2) 0.0453(18) -0.0014(15) 0.0032(15) -0.0152(15)
C02A 0.057(4) 0.082(5) 0.121(6) 0.002(3) 0.019(4) -0.052(4)
C03A 0.184(9) 0.065(5) 0.107(6) 0.008(5) 0.011(6) -0.032(4)
O01B 0.060(2) 0.060(2) 0.049(2) 0.0059(18) 0.0019(17) -0.0219(17)
C02B 0.065(4) 0.103(5) 0.066(4) -0.004(4) -0.007(3) -0.043(4)
C03B 0.106(6) 0.086(5) 0.078(5) -0.025(4) 0.015(4) -0.029(4)

loop_
_atom_type_symbol
_atom_type_description
_atom_type_scat_dispersion_real
_atom_type_scat_dispersion_imag
_atom_type_scat_source
C C 0.0033 0.0016 'International Tables Vol C Tables 4.2.6.8 and 6.1.1.4'
H H 0 0 'International Tables Vol C Tables 4.2.6.8 and 6.1.1.4'
N N 0.0061 0.0033 'International Tables Vol C Tables 4.2.6.8 and 6.1.1.4'
O O 0.0106 0.006 'International Tables Vol C Tables 4.2.6.8 and 6.1.1.4'
Br Br -0.2901 2.4595 'International Tables Vol C Tables 4.2.6.8 and 6.1.1.4'

loop_
_geom_angle_atom_site_label_1
_geom_angle_atom_site_label_2
_geom_angle_atom_site_label_3
_geom_angle
_geom_angle_publ_flag
O1A C1A N2A 122.5(4) ?
O1A C1A C6A 122.8(4) ?
N2A C1A C6A 114.6(4) ?
C3A N2A C1A 126.9(4) ?
C3A N2A H2A 116.5 ?
C1A N2A H2A 116.5 ?
O2A C3A N2A 122.4(4) ?
O2A C3A N4A 121.3(5) ?
N2A C3A N4A 116.2(4) ?
C5A N4A C3A 126.2(4) ?
C5A N4A H4A 116.9 ?
C3A N4A H4A 116.9 ?
O3A C5A N4A 122.8(4) ?
O3A C5A C6A 122.4(4) ?
N4A C5A C6A 114.4(4) ?
N7A C6A C1A 111.2(4) ?
N7A C6A C5A 111.9(4) ?
C1A C6A C5A 112.6(4) ?
N7A C6A C10A 103.1(3) ?
C1A C6A C10A 111.1(3) ?
C5A C6A C10A 106.4(4) ?
N8A N7A C17A 120.6(4) yes
N8A N7A C6A 113.3(4) yes
C17A N7A C6A 125.9(4) yes
C9A N8A N7A 108.0(4) ?
N8A C9A C10A 117.0(4) ?
N8A C9A Br1A 121.9(4) ?
C10A C9A Br1A 121.1(4) ?
C9A C10A C11A 115.2(4) ?
C9A C10A C6A 98.4(3) ?
C11A C10A C6A 116.5(4) ?
C9A C10A H10A 108.7 ?
C11A C10A H10A 108.7 ?
C6A C10A H10A 108.7 ?
C12A C11A C16A 118.4(4) ?
C12A C11A C10A 121.9(4) ?
C16A C11A C10A 119.7(4) ?
C13A C12A C11A 121.1(5) ?
C13A C12A H12A 119.4 ?
C11A C12A H12A 119.4 ?
C14A C13A C12A 119.9(5) ?
C14A C13A H13A 120.1 ?
C12A C13A H13A 120.1 ?
C15A C14A C13A 120.4(5) ?
C15A C14A H14A 119.8 ?
C13A C14A H14A 119.8 ?
C14A C15A C16A 120.3(5) ?
C14A C15A H15A 119.9 ?
C16A C15A H15A 119.9 ?
C15A C16A C11A 119.9(5) ?
C15A C16A H16A 120 ?
C11A C16A H16A 120 ?
C18A C17A N7A 120.5(4) ?
C18A C17A C22A 118.9(4) ?
N7A C17A C22A 120.6(4) ?
C17A C18A C19A 119.1(5) ?
C17A C18A H18A 120.4 ?
C19A C18A H18A 120.4 ?
C20A C19A C18A 121.7(5) ?
C20A C19A H19A 119.2 ?
C18A C19A H19A 119.2 ?
C19A C20A C21A 119.4(5) ?
C19A C20A H20A 120.3 ?
C21A C20A H20A 120.3 ?
C20A C21A C22A 120.6(5) ?
C20A C21A H21A 119.7 ?
C22A C21A H21A 119.7 ?
C21A C22A C17A 120.3(4) ?
C21A C22A H22A 119.9 ?
C17A C22A H22A 119.9 ?
O1B C1B N2B 121.1(4) ?
O1B C1B C6B 121.7(4) ?
N2B C1B C6B 117.1(4) ?
C1B N2B C3B 126.7(4) ?
C1B N2B H2B 116.6 ?
C3B N2B H2B 116.6 ?
O2B C3B N4B 122.7(5) ?
O2B C3B N2B 121.2(5) ?
N4B C3B N2B 116.0(4) ?
C5B N4B C3B 127.3(4) ?
C5B N4B H4B 116.3 ?
C3B N4B H4B 116.3 ?
O3B C5B N4B 122.5(4) ?
O3B C5B C6B 121.8(4) ?
N4B C5B C6B 115.7(4) ?
N7B C6B C1B 110.6(3) ?
N7B C6B C5B 110.8(3) ?
C1B C6B C5B 114.2(3) ?
N7B C6B C10B 102.1(3) ?
C1B C6B C10B 107.8(3) ?
C5B C6B C10B 110.7(3) ?
N8B N7B C17B 116.4(4) yes
N8B N7B C6B 111.9(3) yes
C17B N7B C6B 122.7(3) yes
C9B N8B N7B 108.5(4) ?
N8B C9B C10B 116.3(4) ?
N8B C9B Br1B 120.0(4) ?
C10B C9B Br1B 123.4(4) ?
C11B C10B C9B 116.0(4) ?
C11B C10B C6B 119.1(4) ?
C9B C10B C6B 98.5(3) ?
C11B C10B H10B 107.5 ?
C9B C10B H10B 107.5 ?
C6B C10B H10B 107.5 ?
C12B C11B C16B 118.7(5) ?
C12B C11B C10B 118.6(4) ?
C16B C11B C10B 122.6(4) ?
C13B C12B C11B 120.1(5) ?
C13B C12B H12B 120 ?
C11B C12B H12B 120 ?
C14B C13B C12B 121.1(5) ?
C14B C13B H13B 119.5 ?
C12B C13B H13B 119.5 ?
C13B C14B C15B 119.3(5) ?
C13B C14B H14B 120.3 ?
C15B C14B H14B 120.3 ?
C16B C15B C14B 120.0(5) ?
C16B C15B H15B 120 ?
C14B C15B H15B 120 ?
C15B C16B C11B 120.8(5) ?
C15B C16B H16B 119.6 ?
C11B C16B H16B 119.6 ?
C22B C17B C18B 119.1(5) ?
C22B C17B N7B 120.2(4) ?
C18B C17B N7B 120.7(4) ?
C19B C18B C17B 119.8(5) ?
C19B C18B H18B 120.1 ?
C17B C18B H18B 120.1 ?
C20B C19B C18B 121.4(6) ?
C20B C19B H19B 119.3 ?
C18B C19B H19B 119.3 ?
C19B C20B C21B 118.3(6) ?
C19B C20B H20B 120.8 ?
C21B C20B H20B 120.8 ?
C22B C21B C20B 120.9(6) ?
C22B C21B H21B 119.5 ?
C20B C21B H21B 119.5 ?
C21B C22B C17B 120.5(5) ?
C21B C22B H22B 119.7 ?
C17B C22B H22B 119.7 ?
C02A O01A H01A 109.5 ?
O01A C02A C03A 110.8(5) ?
O01A C02A H02A 109.5 ?
C03A C02A H02A 109.5 ?
O01A C02A H02B 109.5 ?
C03A C02A H02B 109.5 ?
H02A C02A H02B 108.1 ?
C02A C03A H03A 109.5 ?
C02A C03A H03B 109.5 ?
H03A C03A H03B 109.5 ?
C02A C03A H03C 109.5 ?
H03A C03A H03C 109.5 ?
H03B C03A H03C 109.5 ?
C02B O01B H01B 109.5 ?
O01B C02B C03B 112.4(5) ?
O01B C02B H02C 109.1 ?
C03B C02B H02C 109.1 ?
O01B C02B H02D 109.1 ?
C03B C02B H02D 109.1 ?
H02C C02B H02D 107.9 ?
C02B C03B H03E 109.5 ?
C02B C03B H03D 109.5 ?
H03E C03B H03D 109.5 ?
C02B C03B H03F 109.5 ?
H03E C03B H03F 109.5 ?
H03D C03B H03F 109.5 ?

loop_
_geom_bond_atom_site_label_1
_geom_bond_atom_site_label_2
_geom_bond_distance
_geom_bond_publ_flag
Br1A C9A 1.864(5) yes
O1A C1A 1.201(5) yes
O2A C3A 1.206(5) yes
O3A C5A 1.211(5) yes
C1A N2A 1.366(5) ?
C1A C6A 1.527(6) ?
N2A C3A 1.357(6) ?
N2A H2A 0.86 ?
C3A N4A 1.376(6) ?
N4A C5A 1.362(6) ?
N4A H4A 0.86 ?
C5A C6A 1.530(6) ?
C6A N7A 1.451(5) ?
C6A C10A 1.590(6) ?
N7A N8A 1.374(5) yes
N7A C17A 1.392(6) yes
N8A C9A 1.273(6) yes
C9A C10A 1.508(6) ?
C10A C11A 1.511(6) ?
C10A H10A 0.98 ?
C11A C12A 1.385(6) ?
C11A C16A 1.392(6) ?
C12A C13A 1.374(7) ?
C12A H12A 0.93 ?
C13A C14A 1.369(7) ?
C13A H13A 0.93 ?
C14A C15A 1.366(7) ?
C14A H14A 0.93 ?
C15A C16A 1.388(7) ?
C15A H15A 0.93 ?
C16A H16A 0.93 ?
C17A C18A 1.388(6) ?
C17A C22A 1.403(6) ?
C18A C19A 1.395(7) ?
C18A H18A 0.93 ?
C19A C20A 1.365(8) ?
C19A H19A 0.93 ?
C20A C21A 1.371(7) ?
C20A H20A 0.93 ?
C21A C22A 1.382(6) ?
C21A H21A 0.93 ?
C22A H22A 0.93 ?
Br1B C9B 1.862(5) yes
O1B C1B 1.214(5) yes
O2B C3B 1.211(5) yes
O3B C5B 1.201(5) yes
C1B N2B 1.360(5) ?
C1B C6B 1.528(6) ?
N2B C3B 1.378(6) ?
N2B H2B 0.86 ?
C3B N4B 1.369(6) ?
N4B C5B 1.368(6) ?
N4B H4B 0.86 ?
C5B C6B 1.536(6) ?
C6B N7B 1.474(5) ?
C6B C10B 1.587(6) ?
N7B N8B 1.385(5) yes
N7B C17B 1.417(6) yes
N8B C9B 1.269(6) yes
C9B C10B 1.520(6) ?
C10B C11B 1.507(6) ?
C10B H10B 0.98 ?
C11B C12B 1.382(6) ?
C11B C16B 1.386(6) ?
C12B C13B 1.377(8) ?
C12B H12B 0.93 ?
C13B C14B 1.365(8) ?
C13B H13B 0.93 ?
C14B C15B 1.385(7) ?
C14B H14B 0.93 ?
C15B C16B 1.374(7) ?
C15B H15B 0.93 ?
C16B H16B 0.93 ?
C17B C22B 1.382(6) ?
C17B C18B 1.384(7) ?
C18B C19B 1.378(8) ?
C18B H18B 0.93 ?
C19B C20B 1.376(9) ?
C19B H19B 0.93 ?
C20B C21B 1.384(8) ?
C20B H20B 0.93 ?
C21B C22B 1.369(7) ?
C21B H21B 0.93 ?
C22B H22B 0.93 ?
O01A C02A 1.429(6) ?
O01A H01A 0.82 ?
C02A C03A 1.444(7) ?
C02A H02A 0.97 ?
C02A H02B 0.97 ?
C03A H03A 0.96 ?
C03A H03B 0.96 ?
C03A H03C 0.96 ?
O01B C02B 1.444(7) ?
O01B H01B 0.82 ?
C02B C03B 1.478(7) ?
C02B H02C 0.97 ?
C02B H02D 0.97 ?
C03B H03E 0.96 ?
C03B H03D 0.96 ?
C03B H03F 0.96 ?

loop_
_geom_hbond_atom_site_label_D
_geom_hbond_atom_site_label_H
_geom_hbond_atom_site_label_A
_geom_hbond_site_symmetry_A
_geom_hbond_distance_DH
_geom_hbond_distance_HA
_geom_hbond_distance_DA
_geom_hbond_angle_DHA
N2A H2A O01A . 0.86 1.99 2.833(5) 168.2
N2B H2B O01A . 0.86 2.02 2.850(5) 162.4
N4B H4B O01B 1_556 0.86 1.97 2.818(5) 170.4
N4A H4A O1B 2_656 0.86 1.97 2.821(5) 169.9
O01A H01A O01B 2_656 0.82 2.00 2.812(5) 169.6
O01B H01B O3A . 0.82 2.07 2.879(5) 170.3

loop_
_geom_torsion_atom_site_label_1
_geom_torsion_atom_site_label_2
_geom_torsion_atom_site_label_3
_geom_torsion_atom_site_label_4
_geom_torsion
_geom_torsion_publ_flag
O1A C1A N2A C3A -169.4(5) ?
C6A C1A N2A C3A 14.7(6) ?
C1A N2A C3A O2A 179.1(5) ?
C1A N2A C3A N4A 1.9(7) ?
O2A C3A N4A C5A -176.7(5) ?
N2A C3A N4A C5A 0.5(7) ?
C3A N4A C5A O3A 167.5(5) ?
C3A N4A C5A C6A -19.0(7) ?
O1A C1A C6A N7A 26.4(6) ?
N2A C1A C6A N7A -157.7(4) ?
O1A C1A C6A C5A 153.0(4) ?
N2A C1A C6A C5A -31.2(5) ?
O1A C1A C6A C10A -87.8(5) ?
N2A C1A C6A C10A 88.0(4) ?
O3A C5A C6A N7A -27.1(6) ?
N4A C5A C6A N7A 159.4(4) ?
O3A C5A C6A C1A -153.3(4) ?
N4A C5A C6A C1A 33.2(5) ?
O3A C5A C6A C10A 84.8(5) ?
N4A C5A C6A C10A -88.7(4) ?
C1A C6A N7A N8A -123.3(4) ?
C5A C6A N7A N8A 109.8(4) ?
C10A C6A N7A N8A -4.2(5) ?
C1A C6A N7A C17A 61.5(6) ?
C5A C6A N7A C17A -65.5(6) ?
C10A C6A N7A C17A -179.4(4) ?
C17A N7A N8A C9A 178.7(5) ?
C6A N7A N8A C9A 3.2(6) ?
N7A N8A C9A C10A -0.7(6) ?
N7A N8A C9A Br1A -179.9(3) ?
N8A C9A C10A C11A 122.8(5) ?
Br1A C9A C10A C11A -57.9(5) ?
N8A C9A C10A C6A -1.8(6) ?
Br1A C9A C10A C6A 177.5(3) ?
N7A C6A C10A C9A 3.3(4) ?
C1A C6A C10A C9A 122.5(4) ?
C5A C6A C10A C9A -114.6(4) ?
N7A C6A C10A C11A -120.4(4) ?
C1A C6A C10A C11A -1.1(5) ?
C5A C6A C10A C11A 121.8(4) ?
C9A C10A C11A C12A -35.4(6) ?
C6A C10A C11A C12A 79.1(5) ?
C9A C10A C11A C16A 145.4(4) ?
C6A C10A C11A C16A -100.2(5) ?
C16A C11A C12A C13A 0.6(7) ?
C10A C11A C12A C13A -178.7(5) ?
C11A C12A C13A C14A -0.1(8) ?
C12A C13A C14A C15A -0.2(9) ?
C13A C14A C15A C16A 0.0(9) ?
C14A C15A C16A C11A 0.4(8) ?
C12A C11A C16A C15A -0.7(7) ?
C10A C11A C16A C15A 178.6(4) ?
N8A N7A C17A C18A 7.8(7) yes
C6A N7A C17A C18A -177.3(4) yes
N8A N7A C17A C22A -173.1(4) yes
C6A N7A C17A C22A 1.9(7) yes
N7A C17A C18A C19A 179.2(5) ?
C22A C17A C18A C19A 0.0(7) ?
C17A C18A C19A C20A 0.9(8) ?
C18A C19A C20A C21A -0.8(8) ?
C19A C20A C21A C22A -0.1(8) ?
C20A C21A C22A C17A 0.9(7) ?
C18A C17A C22A C21A -0.9(7) ?
N7A C17A C22A C21A 179.9(4) ?
O1B C1B N2B C3B 176.2(4) ?
C6B C1B N2B C3B -7.7(7) ?
C1B N2B C3B O2B -178.6(5) ?
C1B N2B C3B N4B 0.7(7) ?
O2B C3B N4B C5B 174.5(5) ?
N2B C3B N4B C5B -4.8(7) ?
C3B N4B C5B O3B -167.9(5) ?
C3B N4B C5B C6B 14.9(7) ?
O1B C1B C6B N7B -41.5(5) ?
N2B C1B C6B N7B 142.5(4) ?
O1B C1B C6B C5B -167.3(4) ?
N2B C1B C6B C5B 16.7(5) ?
O1B C1B C6B C10B 69.3(5) ?
N2B C1B C6B C10B -106.7(4) ?
O3B C5B C6B N7B 37.3(6) ?
N4B C5B C6B N7B -145.4(4) ?
O3B C5B C6B C1B 163.0(4) ?
N4B C5B C6B C1B -19.7(5) ?
O3B C5B C6B C10B -75.2(5) ?
N4B C5B C6B C10B 102.1(4) ?
C1B C6B N7B N8B 130.7(4) ?
C5B C6B N7B N8B -101.7(4) ?
C10B C6B N7B N8B 16.2(4) ?
C1B C6B N7B C17B -83.6(5) ?
C5B C6B N7B C17B 44.1(5) ?
C10B C6B N7B C17B 162.0(4) ?
C17B N7B N8B C9B -158.0(4) ?
C6B N7B N8B C9B -9.9(5) ?
N7B N8B C9B C10B -1.8(6) ?
N7B N8B C9B Br1B -175.9(3) ?
N8B C9B C10B C11B 139.5(4) ?
Br1B C9B C10B C11B -46.6(5) ?
N8B C9B C10B C6B 11.2(5) ?
Br1B C9B C10B C6B -174.8(3) ?
N7B C6B C10B C11B -141.1(4) ?
C1B C6B C10B C11B 102.4(4) ?
C5B C6B C10B C11B -23.1(5) ?
N7B C6B C10B C9B -14.9(4) ?
C1B C6B C10B C9B -131.5(4) ?
C5B C6B C10B C9B 103.0(4) ?
C9B C10B C11B C12B 136.6(5) ?
C6B C10B C11B C12B -106.1(5) ?
C9B C10B C11B C16B -40.8(6) ?
C6B C10B C11B C16B 76.5(5) ?
C16B C11B C12B C13B 1.0(8) ?
C10B C11B C12B C13B -176.5(5) ?
C11B C12B C13B C14B -1.3(9) ?
C12B C13B C14B C15B 0.7(9) ?
C13B C14B C15B C16B 0.2(8) ?
C14B C15B C16B C11B -0.5(7) ?
C12B C11B C16B C15B -0.1(7) ?
C10B C11B C16B C15B 177.2(4) ?
N8B N7B C17B C22B 177.7(4) yes
C6B N7B C17B C22B 33.3(7) yes
N8B N7B C17B C18B -4.1(7) yes
C6B N7B C17B C18B -148.4(5) yes
C22B C17B C18B C19B -0.6(8) ?
N7B C17B C18B C19B -178.9(5) ?
C17B C18B C19B C20B -0.3(10) ?
C18B C19B C20B C21B 0.6(10) ?
C19B C20B C21B C22B -0.1(10) ?
C20B C21B C22B C17B -0.7(9) ?
C18B C17B C22B C21B 1.1(8) ?
N7B C17B C22B C21B 179.4(5) ?
